data_4081402
loop_
_publ_author_name
'Dai, Wei'
'Chalkley, Matthew J.'
'Brudvig, Gary W.'
'Hazari, Nilay'
'Melvin, Patrick R.'
'Pokhrel, Ravi'
'Takase, Michael K.'

_publ_section_title
;
 Synthesis and Properties of NHC-Supported Palladium(I) Dimers with
 Bridging Allyl, Cyclopentadienyl, and Indenyl Ligands
;
_journal_issue 18
_journal_name_full Organometallics
_journal_page_first 5114
_journal_paper_doi 10.1021/om400687m
_journal_volume 32
_journal_year 2013
_chemical_formula_sum 'C73 H92 N4 Pd2'
_chemical_formula_weight 1238.31
_chemical_name_systematic
; 
 ? 
;
_space_group_IT_number 14
_symmetry_cell_setting monoclinic
_symmetry_space_group_name_Hall '-P 2ybc'
_symmetry_space_group_name_H-M 'P 1 21/c 1'
_atom_sites_solution_hydrogens geom
_atom_sites_solution_primary direct
_atom_sites_solution_secondary difmap
_audit_creation_method SHELXL-97
_cell_angle_alpha 90.00
_cell_angle_beta 97.804(7)
_cell_angle_gamma 90.00
_cell_formula_units_Z 4
_cell_length_a 19.0156(13)
_cell_length_b 18.4373(4)
_cell_length_c 18.1286(3)
_cell_measurement_reflns_used 6805
_cell_measurement_temperature 93(2)
_cell_measurement_theta_max 68.2
_cell_measurement_theta_min 3.2
_cell_volume 6297.0(5)
_computing_cell_refinement 'CrystalClear-SM Expert 2.0 r12 (Rigaku, 2011)'
_computing_data_collection 'CrystalClear-SM Expert 2.0 r12 (Rigaku, 2011)'
_computing_data_reduction 'CrystalClear-SM Expert 2.0 r12 (Rigaku, 2011)'
_computing_publication_material 'SHELXL-97 (Sheldrick, 2008)'
_computing_structure_refinement 'SHELXL-97 (Sheldrick, 2008)'
_computing_structure_solution 'SHELXS-97 (Sheldrick, 2008)'
_diffrn_ambient_temperature 93(2)
_diffrn_detector_area_resol_mean 22.2
_diffrn_measured_fraction_theta_full 0.999
_diffrn_measured_fraction_theta_max 0.999
_diffrn_measurement_device_type 'Rigaku Saturn 944+ CCD'
_diffrn_measurement_method \w
_diffrn_radiation_monochromator confocal
_diffrn_radiation_source 'microfocus rotating anode'
_diffrn_radiation_type CuK\a
_diffrn_radiation_wavelength 1.54187
_diffrn_reflns_av_R_equivalents 0.0798
_diffrn_reflns_av_sigmaI/netI 0.1004
_diffrn_reflns_limit_h_max 22
_diffrn_reflns_limit_h_min -22
_diffrn_reflns_limit_k_max 21
_diffrn_reflns_limit_k_min -21
_diffrn_reflns_limit_l_max 21
_diffrn_reflns_limit_l_min -21
_diffrn_reflns_number 111730
_diffrn_reflns_theta_full 66.60
_diffrn_reflns_theta_max 66.60
_diffrn_reflns_theta_min 2.35
_exptl_absorpt_coefficient_mu 4.937
_exptl_absorpt_correction_T_max 0.8660
_exptl_absorpt_correction_T_min 0.7904
_exptl_absorpt_correction_type multi-scan
_exptl_absorpt_process_details 'Jacobson, R. (1998) Private Communication'
_exptl_crystal_colour Yellow
_exptl_crystal_density_diffrn 1.306
_exptl_crystal_density_method 'not measured'
_exptl_crystal_description Block
_exptl_crystal_F_000 2600
_exptl_crystal_size_max 0.05
_exptl_crystal_size_mid 0.05
_exptl_crystal_size_min 0.03
_refine_diff_density_max 0.822
_refine_diff_density_min -1.346
_refine_diff_density_rms 0.099
_refine_ls_extinction_method none
_refine_ls_goodness_of_fit_ref 1.071
_refine_ls_hydrogen_treatment mixed
_refine_ls_matrix_type full
_refine_ls_number_parameters 986
_refine_ls_number_reflns 11116
_refine_ls_number_restraints 1139
_refine_ls_restrained_S_all 1.026
_refine_ls_R_factor_all 0.0525
_refine_ls_R_factor_gt 0.0474
_refine_ls_shift/su_max 0.002
_refine_ls_shift/su_mean 0.000
_refine_ls_structure_factor_coef Fsqd
_refine_ls_weighting_details 'calc w=1/[\s^2^(Fo^2^)+(0.0770P)^2^+9.1716P] where P=(Fo^2^+2Fc^2^)/3'
_refine_ls_weighting_scheme calc
_refine_ls_wR_factor_gt 0.1257
_refine_ls_wR_factor_ref 0.1314
_reflns_number_gt 9955
_reflns_number_total 11116
_reflns_threshold_expression >2sigma(I)
_cod_data_source_file om400687m_si_002.cif
_cod_data_source_block '_AllInd'
_cod_original_sg_symbol_H-M P2(1)/c
_cod_database_code 4081402

loop_
_symmetry_equiv_pos_as_xyz
'x, y, z'
'-x, y+1/2, -z+1/2'
'-x, -y, -z'
'x, -y-1/2, z-1/2'

loop_
_atom_site_label
_atom_site_type_symbol
_atom_site_fract_x
_atom_site_fract_y
_atom_site_fract_z
_atom_site_U_iso_or_equiv
_atom_site_adp_type
_atom_site_occupancy
_atom_site_symmetry_multiplicity
_atom_site_calc_flag
_atom_site_refinement_flags
_atom_site_disorder_assembly
_atom_site_disorder_group
C1 C 0.16302(17) 0.5618(2) 0.1314(2) 0.0289(8) Uani 1 1 d D . .
H1 H 0.160(2) 0.6053(15) 0.0971(19) 0.035 Uiso 1 1 d D . .
C2 C 0.15875(18) 0.5676(2) 0.2092(2) 0.0302(8) Uani 1 1 d D . .
H2 H 0.149(2) 0.6123(15) 0.236(2) 0.036 Uiso 1 1 d D . .
C3 C 0.13669(19) 0.4965(2) 0.2328(2) 0.0310(8) Uani 1 1 d . . .
C4 C 0.1186(2) 0.4720(2) 0.3002(2) 0.0373(9) Uani 1 1 d . . .
H4 H 0.1217 0.5037 0.3418 0.045 Uiso 1 1 calc R . .
C5 C 0.0960(2) 0.4010(3) 0.3064(2) 0.0429(10) Uani 1 1 d . . .
H5 H 0.0834 0.3844 0.3524 0.052 Uiso 1 1 calc R . .
C6 C 0.0917(2) 0.3539(2) 0.2461(2) 0.0410(9) Uani 1 1 d . . .
H6 H 0.0764 0.3054 0.2514 0.049 Uiso 1 1 calc R . .
C7 C 0.1096(2) 0.3769(2) 0.1786(2) 0.0354(8) Uani 1 1 d . . .
H7 H 0.1072 0.3443 0.1378 0.043 Uiso 1 1 calc R . .
C8 C 0.13151(18) 0.4491(2) 0.1707(2) 0.0299(8) Uani 1 1 d . . .
C9 C 0.14901(19) 0.4891(2) 0.1062(2) 0.0284(8) Uani 1 1 d D . .
H9 H 0.126(2) 0.475(2) 0.0561(13) 0.034 Uiso 1 1 d D . .
C11 C 0.35838(19) 0.5705(2) 0.1068(2) 0.0318(8) Uani 1 1 d D . .
H11 H 0.344(2) 0.6092(17) 0.0722(19) 0.038 Uiso 1 1 d D . .
C12 C 0.3786(2) 0.5894(2) 0.1823(2) 0.0327(8) Uani 1 1 d D . .
H12A H 0.397(2) 0.6386(13) 0.193(2) 0.039 Uiso 1 1 d D . .
H12B H 0.405(2) 0.5504(18) 0.212(2) 0.039 Uiso 1 1 d D . .
C13 C 0.3684(2) 0.5022(2) 0.0753(2) 0.0330(8) Uani 1 1 d D . .
H13A H 0.394(2) 0.4643(18) 0.107(2) 0.040 Uiso 1 1 d D . .
H13B H 0.367(2) 0.497(2) 0.0203(11) 0.040 Uiso 1 1 d D . .
Pd1 Pd 0.275050(13) 0.578914(14) 0.207607(13) 0.02648(9) Uani 1 1 d . . .
C21 C 0.30803(18) 0.6343(2) 0.30424(19) 0.0280(7) Uani 1 1 d . A .
N1 N 0.36430(15) 0.62104(16) 0.35855(15) 0.0266(6) Uani 1 1 d . . .
C31 C 0.40175(19) 0.5531(2) 0.37355(19) 0.0284(7) Uani 1 1 d . . .
C32 C 0.3668(2) 0.4960(2) 0.40485(19) 0.0324(8) Uani 1 1 d . . .
C37 C 0.2913(2) 0.5026(2) 0.4228(2) 0.0380(9) Uani 1 1 d . . .
H37 H 0.2612 0.5234 0.3782 0.046 Uiso 1 1 calc R . .
C38 C 0.2585(2) 0.4304(2) 0.4424(2) 0.0450(10) Uani 1 1 d . . .
H38A H 0.2604 0.3958 0.4016 0.068 Uiso 1 1 calc R . .
H38B H 0.2090 0.4382 0.4499 0.068 Uiso 1 1 calc R . .
H38C H 0.2853 0.4110 0.4881 0.068 Uiso 1 1 calc R . .
C39 C 0.2879(3) 0.5544(3) 0.4891(3) 0.0536(12) Uani 1 1 d . . .
H39A H 0.3163 0.5344 0.5336 0.080 Uiso 1 1 calc R . .
H39B H 0.2385 0.5596 0.4981 0.080 Uiso 1 1 calc R . .
H39C H 0.3067 0.6019 0.4777 0.080 Uiso 1 1 calc R . .
C33 C 0.4050(2) 0.4324(2) 0.4208(2) 0.0366(9) Uani 1 1 d . . .
H33 H 0.3826 0.3923 0.4407 0.044 Uiso 1 1 calc R . .
C34 C 0.4753(2) 0.4263(2) 0.4083(2) 0.0396(9) Uani 1 1 d . . .
H34 H 0.5003 0.3822 0.4198 0.047 Uiso 1 1 calc R . .
C35 C 0.5088(2) 0.4839(2) 0.3792(2) 0.0367(9) Uani 1 1 d . . .
H35 H 0.5571 0.4794 0.3715 0.044 Uiso 1 1 calc R . .
C36 C 0.47250(19) 0.5489(2) 0.36105(18) 0.0294(8) Uani 1 1 d . . .
C40 C 0.51372(19) 0.6110(2) 0.33311(19) 0.0316(8) Uani 1 1 d . . .
H40 H 0.4794 0.6499 0.3138 0.038 Uiso 1 1 calc R . .
C41 C 0.5558(2) 0.5885(2) 0.2704(2) 0.0409(10) Uani 1 1 d . . .
H41A H 0.5955 0.5573 0.2907 0.061 Uiso 1 1 calc R . .
H41B H 0.5742 0.6319 0.2483 0.061 Uiso 1 1 calc R . .
H41C H 0.5246 0.5619 0.2322 0.061 Uiso 1 1 calc R . .
C42 C 0.5656(2) 0.6425(2) 0.3971(2) 0.0381(9) Uani 1 1 d . . .
H42A H 0.5392 0.6598 0.4364 0.057 Uiso 1 1 calc R . .
H42B H 0.5916 0.6830 0.3786 0.057 Uiso 1 1 calc R . .
H42C H 0.5992 0.6048 0.4172 0.057 Uiso 1 1 calc R . .
C22 C 0.38003(19) 0.6814(2) 0.40355(19) 0.0306(8) Uani 1 1 d . . .
H22 H 0.4170 0.6854 0.4442 0.037 Uiso 1 1 calc R . .
C23 C 0.33329(19) 0.7328(2) 0.37875(19) 0.0316(8) Uani 1 1 d . A .
H23 H 0.3307 0.7803 0.3984 0.038 Uiso 1 1 calc R . .
N2 N 0.28920(15) 0.70349(16) 0.31878(15) 0.0270(6) Uani 1 1 d DU . .
C51 C 0.2321(6) 0.7419(9) 0.2729(8) 0.026(2) Uani 0.62(3) 1 d PDU A 1
C52 C 0.1650(5) 0.7431(9) 0.2981(8) 0.0337(19) Uani 0.62(3) 1 d PDU A 1
C57 C 0.1513(6) 0.7004(8) 0.3660(8) 0.040(2) Uani 0.62(3) 1 d PDU A 1
H57 H 0.1842 0.6578 0.3711 0.048 Uiso 0.62(3) 1 calc PR A 1
C58 C 0.0745(7) 0.6713(9) 0.3604(11) 0.054(3) Uani 0.62(3) 1 d PDU A 1
H58A H 0.0688 0.6444 0.4058 0.080 Uiso 0.62(3) 1 calc PR A 1
H58B H 0.0650 0.6391 0.3172 0.080 Uiso 0.62(3) 1 calc PR A 1
H58C H 0.0412 0.7121 0.3547 0.080 Uiso 0.62(3) 1 calc PR A 1
C59 C 0.1677(14) 0.7472(12) 0.4366(9) 0.044(3) Uani 0.62(3) 1 d PDU A 1
H59A H 0.1584 0.7191 0.4801 0.066 Uiso 0.62(3) 1 calc PR A 1
H59B H 0.1375 0.7905 0.4318 0.066 Uiso 0.62(3) 1 calc PR A 1
H59C H 0.2177 0.7619 0.4427 0.066 Uiso 0.62(3) 1 calc PR A 1
C53 C 0.1119(6) 0.7848(8) 0.2574(9) 0.037(2) Uani 0.62(3) 1 d PDU A 1
H53 H 0.0653 0.7841 0.2709 0.044 Uiso 0.62(3) 1 calc PR A 1
C54 C 0.1254(7) 0.8267(8) 0.1981(8) 0.039(3) Uani 0.62(3) 1 d PDU A 1
H54 H 0.0883 0.8545 0.1713 0.047 Uiso 0.62(3) 1 calc PR A 1
C55 C 0.1924(8) 0.8286(7) 0.1775(7) 0.036(2) Uani 0.62(3) 1 d PDU A 1
H55 H 0.2010 0.8578 0.1365 0.043 Uiso 0.62(3) 1 calc PR A 1
C56 C 0.2486(7) 0.7881(8) 0.2160(8) 0.031(2) Uani 0.62(3) 1 d PDU A 1
C60 C 0.3210(7) 0.7901(9) 0.1902(9) 0.034(2) Uani 0.62(3) 1 d PDU A 1
H60 H 0.3534 0.7574 0.2232 0.040 Uiso 0.62(3) 1 calc PR A 1
C61 C 0.3174(11) 0.7627(15) 0.1096(10) 0.045(3) Uani 0.62(3) 1 d PDU A 1
H61A H 0.3649 0.7644 0.0943 0.068 Uiso 0.62(3) 1 calc PR A 1
H61B H 0.2852 0.7935 0.0765 0.068 Uiso 0.62(3) 1 calc PR A 1
H61C H 0.3000 0.7126 0.1065 0.068 Uiso 0.62(3) 1 calc PR A 1
C62 C 0.3518(11) 0.8675(10) 0.1971(15) 0.041(3) Uani 0.62(3) 1 d PDU A 1
H62A H 0.3986 0.8680 0.1802 0.062 Uiso 0.62(3) 1 calc PR A 1
H62B H 0.3564 0.8831 0.2492 0.062 Uiso 0.62(3) 1 calc PR A 1
H62C H 0.3200 0.9007 0.1663 0.062 Uiso 0.62(3) 1 calc PR A 1
C51A C 0.2281(8) 0.7461(16) 0.2866(12) 0.029(3) Uani 0.38(3) 1 d PDU A 2
C52A C 0.1642(8) 0.7384(15) 0.3168(13) 0.034(3) Uani 0.38(3) 1 d PDU A 2
C57A C 0.1582(11) 0.6988(13) 0.3886(13) 0.044(4) Uani 0.38(3) 1 d PDU A 2
H57A H 0.1980 0.6630 0.3970 0.053 Uiso 0.38(3) 1 calc PR A 2
C58A C 0.0875(13) 0.6563(16) 0.3857(16) 0.057(5) Uani 0.38(3) 1 d PDU A 2
H58D H 0.0861 0.6315 0.4332 0.085 Uiso 0.38(3) 1 calc PR A 2
H58E H 0.0842 0.6205 0.3454 0.085 Uiso 0.38(3) 1 calc PR A 2
H58F H 0.0475 0.6902 0.3765 0.085 Uiso 0.38(3) 1 calc PR A 2
C59A C 0.166(2) 0.751(2) 0.4555(14) 0.052(5) Uani 0.38(3) 1 d PDU A 2
H59D H 0.1616 0.7239 0.5011 0.078 Uiso 0.38(3) 1 calc PR A 2
H59E H 0.1282 0.7879 0.4479 0.078 Uiso 0.38(3) 1 calc PR A 2
H59F H 0.2122 0.7750 0.4601 0.078 Uiso 0.38(3) 1 calc PR A 2
C53A C 0.1066(9) 0.7781(13) 0.2808(13) 0.033(3) Uani 0.38(3) 1 d PDU A 2
H53A H 0.0635 0.7793 0.3017 0.039 Uiso 0.38(3) 1 calc PR A 2
C54A C 0.1112(9) 0.8156(12) 0.2158(12) 0.033(3) Uani 0.38(3) 1 d PDU A 2
H54A H 0.0708 0.8411 0.1924 0.040 Uiso 0.38(3) 1 calc PR A 2
C55A C 0.1729(11) 0.8167(12) 0.1840(11) 0.032(3) Uani 0.38(3) 1 d PDU A 2
H55A H 0.1749 0.8434 0.1395 0.038 Uiso 0.38(3) 1 calc PR A 2
C56A C 0.2332(9) 0.7785(13) 0.2170(11) 0.030(3) Uani 0.38(3) 1 d PDU A 2
C60A C 0.3041(11) 0.7861(16) 0.1886(14) 0.035(3) Uani 0.38(3) 1 d PDU A 2
H60A H 0.3378 0.7518 0.2178 0.042 Uiso 0.38(3) 1 calc PR A 2
C61A C 0.2987(18) 0.764(3) 0.1060(16) 0.050(6) Uani 0.38(3) 1 d PDU A 2
H61D H 0.3452 0.7692 0.0891 0.075 Uiso 0.38(3) 1 calc PR A 2
H61E H 0.2640 0.7948 0.0760 0.075 Uiso 0.38(3) 1 calc PR A 2
H61F H 0.2834 0.7130 0.1006 0.075 Uiso 0.38(3) 1 calc PR A 2
C62A C 0.3352(16) 0.8628(18) 0.201(2) 0.039(4) Uani 0.38(3) 1 d PDU A 2
H62D H 0.3809 0.8652 0.1815 0.058 Uiso 0.38(3) 1 calc PR A 2
H62E H 0.3423 0.8739 0.2541 0.058 Uiso 0.38(3) 1 calc PR A 2
H62F H 0.3024 0.8981 0.1745 0.058 Uiso 0.38(3) 1 calc PR A 2
Pd2 Pd 0.260349(13) 0.485445(14) 0.089585(13) 0.02545(9) Uani 1 1 d . . .
C26 C 0.25147(18) 0.39358(19) 0.02505(19) 0.0268(7) Uani 1 1 d . . .
N3 N 0.29209(15) 0.33231(15) 0.03591(15) 0.0260(6) Uani 1 1 d . . .
C71 C 0.35840(18) 0.32791(19) 0.08489(19) 0.0284(7) Uani 1 1 d . . .
C72 C 0.35813(19) 0.3193(2) 0.1613(2) 0.0304(8) Uani 1 1 d . . .
C77 C 0.2908(2) 0.3153(2) 0.1968(2) 0.0352(9) Uani 1 1 d . . .
H77 H 0.2496 0.3221 0.1568 0.042 Uiso 1 1 calc R . .
C78 C 0.2893(2) 0.3765(3) 0.2534(2) 0.0485(11) Uani 1 1 d . . .
H78A H 0.3301 0.3717 0.2924 0.073 Uiso 1 1 calc R . .
H78B H 0.2453 0.3737 0.2758 0.073 Uiso 1 1 calc R . .
H78C H 0.2916 0.4234 0.2284 0.073 Uiso 1 1 calc R . .
C79 C 0.2830(3) 0.2419(3) 0.2331(3) 0.0541(12) Uani 1 1 d . . .
H79A H 0.2835 0.2035 0.1958 0.081 Uiso 1 1 calc R . .
H79B H 0.2381 0.2403 0.2539 0.081 Uiso 1 1 calc R . .
H79C H 0.3226 0.2346 0.2731 0.081 Uiso 1 1 calc R . .
C73 C 0.4241(2) 0.3146(2) 0.2058(2) 0.0368(9) Uani 1 1 d . . .
H73 H 0.4259 0.3097 0.2582 0.044 Uiso 1 1 calc R . .
C74 C 0.4867(2) 0.3170(2) 0.1749(2) 0.0409(9) Uani 1 1 d . . .
H74 H 0.5309 0.3128 0.2060 0.049 Uiso 1 1 calc R . .
C75 C 0.48539(19) 0.3254(2) 0.0992(2) 0.0357(9) Uani 1 1 d . . .
H75 H 0.5288 0.3269 0.0788 0.043 Uiso 1 1 calc R . .
C76 C 0.42141(19) 0.3318(2) 0.0519(2) 0.0302(8) Uani 1 1 d . . .
C80 C 0.4227(2) 0.3442(2) -0.0310(2) 0.0329(8) Uani 1 1 d . . .
H80 H 0.3739 0.3593 -0.0535 0.039 Uiso 1 1 calc R . .
C81 C 0.4738(2) 0.4041(2) -0.0459(2) 0.0417(9) Uani 1 1 d . . .
H81A H 0.5226 0.3883 -0.0295 0.063 Uiso 1 1 calc R . .
H81B H 0.4637 0.4478 -0.0185 0.063 Uiso 1 1 calc R . .
H81C H 0.4680 0.4147 -0.0993 0.063 Uiso 1 1 calc R . .
C82 C 0.4416(2) 0.2748(2) -0.0700(2) 0.0420(10) Uani 1 1 d . . .
H82A H 0.4425 0.2848 -0.1230 0.063 Uiso 1 1 calc R . .
H82B H 0.4060 0.2374 -0.0647 0.063 Uiso 1 1 calc R . .
H82C H 0.4884 0.2577 -0.0475 0.063 Uiso 1 1 calc R . .
C27 C 0.26938(19) 0.2784(2) -0.01508(19) 0.0295(8) Uani 1 1 d . . .
H27 H 0.2893 0.2314 -0.0178 0.035 Uiso 1 1 calc R . .
C28 C 0.21330(19) 0.3059(2) -0.06015(19) 0.0295(8) Uani 1 1 d . . .
H28 H 0.1862 0.2820 -0.1009 0.035 Uiso 1 1 calc R . .
N4 N 0.20289(14) 0.37566(16) -0.03546(15) 0.0250(6) Uani 1 1 d . . .
C91 C 0.15260(19) 0.42461(19) -0.07626(19) 0.0279(8) Uani 1 1 d . . .
C92 C 0.1783(2) 0.4823(2) -0.11504(19) 0.0296(8) Uani 1 1 d . . .
C97 C 0.2572(2) 0.4946(2) -0.1185(2) 0.0318(8) Uani 1 1 d . . .
H97 H 0.2844 0.4643 -0.0786 0.038 Uiso 1 1 calc R . .
C98 C 0.2790(2) 0.5732(2) -0.1036(2) 0.0401(9) Uani 1 1 d . . .
H98A H 0.2549 0.6040 -0.1432 0.060 Uiso 1 1 calc R . .
H98B H 0.3305 0.5778 -0.1025 0.060 Uiso 1 1 calc R . .
H98C H 0.2658 0.5884 -0.0556 0.060 Uiso 1 1 calc R . .
C99 C 0.2768(2) 0.4689(3) -0.1931(3) 0.0490(11) Uani 1 1 d . . .
H99A H 0.2664 0.4170 -0.1993 0.074 Uiso 1 1 calc R . .
H99B H 0.3275 0.4771 -0.1945 0.074 Uiso 1 1 calc R . .
H99C H 0.2491 0.4960 -0.2336 0.074 Uiso 1 1 calc R . .
C93 C 0.1290(2) 0.5274(2) -0.1561(2) 0.0355(8) Uani 1 1 d . . .
H93 H 0.1451 0.5678 -0.1817 0.043 Uiso 1 1 calc R . .
C94 C 0.0569(2) 0.5143(2) -0.1600(2) 0.0399(9) Uani 1 1 d . . .
H94 H 0.0240 0.5453 -0.1888 0.048 Uiso 1 1 calc R . .
C95 C 0.0326(2) 0.4566(2) -0.1226(2) 0.0379(9) Uani 1 1 d . . .
H95 H -0.0170 0.4482 -0.1261 0.045 Uiso 1 1 calc R . .
C96 C 0.07983(19) 0.4100(2) -0.07927(19) 0.0299(8) Uani 1 1 d . . .
C100 C 0.05100(19) 0.3480(2) -0.0381(2) 0.0342(8) Uani 1 1 d . . .
H100 H 0.0914 0.3257 -0.0047 0.041 Uiso 1 1 calc R . .
C101 C -0.0044(2) 0.3732(2) 0.0104(2) 0.0415(9) Uani 1 1 d . . .
H10C H 0.0148 0.4137 0.0419 0.062 Uiso 1 1 calc R . .
H10D H -0.0162 0.3330 0.0419 0.062 Uiso 1 1 calc R . .
H10E H -0.0474 0.3890 -0.0216 0.062 Uiso 1 1 calc R . .
C102 C 0.0184(2) 0.2889(2) -0.0929(3) 0.0476(10) Uani 1 1 d . . .
H10F H -0.0206 0.3098 -0.1272 0.071 Uiso 1 1 calc R . .
H10G H 0.0001 0.2492 -0.0649 0.071 Uiso 1 1 calc R . .
H10H H 0.0549 0.2702 -0.1212 0.071 Uiso 1 1 calc R . .
C7S C 0.0991(5) 0.3548(6) 0.7343(5) 0.061(2) Uani 0.538(4) 1 d PDU B 1
H7S1 H 0.1341 0.3814 0.7688 0.092 Uiso 0.538(4) 1 calc PR B 1
H7S2 H 0.1124 0.3035 0.7339 0.092 Uiso 0.538(4) 1 calc PR B 1
H7S3 H 0.0521 0.3595 0.7503 0.092 Uiso 0.538(4) 1 calc PR B 1
C1S C 0.0970(5) 0.3868(9) 0.6544(8) 0.074(2) Uani 0.538(4) 1 d PDU B 1
C2S C 0.1115(8) 0.3451(9) 0.5968(9) 0.078(3) Uani 0.538(4) 1 d PDU B 1
H2S H 0.1269 0.2964 0.6056 0.093 Uiso 0.538(4) 1 calc PR B 1
C3S C 0.1042(10) 0.3730(8) 0.5249(8) 0.083(3) Uani 0.538(4) 1 d PDU B 1
H3S H 0.1116 0.3428 0.4842 0.099 Uiso 0.538(4) 1 calc PR B 1
C4S C 0.0858(10) 0.4463(8) 0.5131(9) 0.093(3) Uani 0.538(4) 1 d PDU B 1
H4S H 0.0815 0.4664 0.4644 0.111 Uiso 0.538(4) 1 calc PR B 1
C5S C 0.0737(9) 0.4893(9) 0.5739(10) 0.091(3) Uani 0.538(4) 1 d PDU B 1
H5S H 0.0640 0.5396 0.5678 0.109 Uiso 0.538(4) 1 calc PR B 1
C6S C 0.0762(9) 0.4573(10) 0.6419(10) 0.078(3) Uani 0.538(4) 1 d PDU B 1
H6S H 0.0631 0.4849 0.6821 0.094 Uiso 0.538(4) 1 calc PR B 1
C7T C 0.063(2) 0.5589(16) 0.548(2) 0.108(8) Uani 0.229(11) 1 d PDU C 2
H7T1 H 0.0112 0.5648 0.5377 0.162 Uiso 0.229(11) 1 calc PR C 2
H7T2 H 0.0843 0.5709 0.5035 0.162 Uiso 0.229(11) 1 calc PR C 2
H7T3 H 0.0817 0.5915 0.5888 0.162 Uiso 0.229(11) 1 calc PR C 2
C1T C 0.0810(13) 0.4782(17) 0.571(2) 0.090(4) Uani 0.229(11) 1 d PDU C 2
C2T C 0.0835(19) 0.457(2) 0.643(2) 0.085(3) Uani 0.229(11) 1 d PDU C 2
H2T H 0.0723 0.4911 0.6788 0.102 Uiso 0.229(11) 1 calc PR C 2
C3T C 0.1022(16) 0.387(2) 0.665(2) 0.078(3) Uani 0.229(11) 1 d PDU C 2
H3T H 0.1053 0.3740 0.7162 0.094 Uiso 0.229(11) 1 calc PR C 2
C4T C 0.1162(18) 0.335(2) 0.613(2) 0.081(4) Uani 0.229(11) 1 d PDU C 2
H4T H 0.1294 0.2870 0.6278 0.097 Uiso 0.229(11) 1 calc PR C 2
C5T C 0.110(2) 0.3561(18) 0.539(2) 0.084(4) Uani 0.229(11) 1 d PDU C 2
H5T H 0.1183 0.3221 0.5012 0.101 Uiso 0.229(11) 1 calc PR C 2
C6T C 0.092(2) 0.428(2) 0.520(2) 0.091(4) Uani 0.229(11) 1 d PDU C 2
H6T H 0.0880 0.4418 0.4692 0.109 Uiso 0.229(11) 1 calc PR C 2
C7U C 0.0892(18) 0.5346(15) 0.5416(18) 0.093(7) Uani 0.232(10) 1 d PDU D 3
H7U1 H 0.0460 0.5581 0.5541 0.140 Uiso 0.232(10) 1 calc PR D 3
H7U2 H 0.0842 0.5255 0.4879 0.140 Uiso 0.232(10) 1 calc PR D 3
H7U3 H 0.1300 0.5664 0.5560 0.140 Uiso 0.232(10) 1 calc PR D 3
C1U C 0.1008(12) 0.4603(14) 0.5850(13) 0.091(4) Uani 0.232(10) 1 d PDU D 3
C2U C 0.1000(18) 0.4593(14) 0.6592(14) 0.090(3) Uani 0.232(10) 1 d PDU D 3
H2U H 0.0951 0.5033 0.6853 0.108 Uiso 0.232(10) 1 calc PR D 3
C3U C 0.1063(17) 0.3940(14) 0.6972(14) 0.085(4) Uani 0.232(10) 1 d PDU D 3
H3U H 0.0996 0.3926 0.7481 0.102 Uiso 0.232(10) 1 calc PR D 3
C4U C 0.1221(15) 0.3306(13) 0.6617(14) 0.082(4) Uani 0.232(10) 1 d PDU D 3
H4U H 0.1324 0.2875 0.6898 0.098 Uiso 0.232(10) 1 calc PR D 3
C5U C 0.123(2) 0.3300(15) 0.5855(16) 0.083(4) Uani 0.232(10) 1 d PDU D 3
H5U H 0.1320 0.2873 0.5590 0.099 Uiso 0.232(10) 1 calc PR D 3
C6U C 0.109(2) 0.3968(15) 0.5508(14) 0.092(4) Uani 0.232(10) 1 d PDU D 3
H6U H 0.1058 0.3976 0.4980 0.110 Uiso 0.232(10) 1 calc PR D 3

loop_
_atom_site_aniso_label
_atom_site_aniso_U_11
_atom_site_aniso_U_22
_atom_site_aniso_U_33
_atom_site_aniso_U_23
_atom_site_aniso_U_13
_atom_site_aniso_U_12
C1 0.0140(15) 0.039(2) 0.0318(18) 0.0002(15) -0.0041(13) -0.0002(14)
C2 0.0165(16) 0.038(2) 0.0348(19) -0.0077(16) 0.0001(14) -0.0031(15)
C3 0.0216(17) 0.038(2) 0.0324(18) -0.0015(16) -0.0007(14) -0.0024(15)
C4 0.0298(19) 0.056(3) 0.0262(18) 0.0018(17) 0.0035(15) -0.0007(18)
C5 0.030(2) 0.061(3) 0.038(2) 0.017(2) 0.0031(16) -0.0009(19)
C6 0.0284(19) 0.044(2) 0.048(2) 0.0115(19) -0.0030(17) -0.0029(17)
C7 0.0310(19) 0.034(2) 0.039(2) 0.0013(16) -0.0036(16) -0.0007(16)
C8 0.0189(16) 0.036(2) 0.0336(18) 0.0017(16) -0.0004(14) 0.0028(15)
C9 0.0206(17) 0.036(2) 0.0278(18) -0.0044(15) -0.0005(14) -0.0002(14)
C11 0.0249(18) 0.033(2) 0.037(2) -0.0013(16) 0.0035(15) -0.0084(15)
C12 0.0247(18) 0.038(2) 0.035(2) -0.0087(16) 0.0025(15) -0.0060(16)
C13 0.0266(19) 0.038(2) 0.035(2) -0.0095(17) 0.0035(15) -0.0039(16)
Pd1 0.02455(15) 0.02913(16) 0.02500(14) -0.00384(10) 0.00062(10) -0.00100(10)
C21 0.0259(17) 0.0305(19) 0.0276(17) -0.0004(14) 0.0037(14) 0.0006(15)
N1 0.0267(15) 0.0276(15) 0.0243(14) -0.0031(12) -0.0009(11) -0.0022(12)
C31 0.0316(19) 0.0278(19) 0.0249(16) -0.0030(14) 0.0005(14) 0.0021(15)
C32 0.035(2) 0.037(2) 0.0233(17) -0.0015(15) -0.0045(15) -0.0054(16)
C37 0.034(2) 0.044(2) 0.035(2) 0.0040(17) 0.0033(16) -0.0051(18)
C38 0.046(2) 0.053(3) 0.035(2) 0.0094(19) 0.0045(18) -0.008(2)
C39 0.056(3) 0.060(3) 0.049(3) -0.006(2) 0.020(2) -0.006(2)
C33 0.042(2) 0.035(2) 0.0299(19) 0.0039(16) -0.0038(16) -0.0018(17)
C34 0.040(2) 0.035(2) 0.042(2) 0.0033(17) -0.0015(18) 0.0070(17)
C35 0.037(2) 0.038(2) 0.0337(19) -0.0020(16) -0.0001(16) 0.0024(17)
C36 0.0324(19) 0.032(2) 0.0223(16) -0.0020(14) -0.0008(14) -0.0011(15)
C40 0.0285(18) 0.038(2) 0.0275(17) -0.0007(15) 0.0009(14) -0.0007(16)
C41 0.035(2) 0.057(3) 0.031(2) -0.0008(18) 0.0055(16) 0.0013(19)
C42 0.035(2) 0.042(2) 0.036(2) -0.0005(17) -0.0005(16) 0.0001(17)
C22 0.0294(18) 0.033(2) 0.0280(17) -0.0072(15) -0.0002(14) -0.0020(15)
C23 0.0293(18) 0.035(2) 0.0294(18) -0.0087(15) 0.0003(14) 0.0010(16)
N2 0.0241(14) 0.0289(16) 0.0273(14) -0.0077(11) 0.0010(11) 0.0023(12)
C51 0.026(3) 0.027(3) 0.026(5) -0.017(3) 0.001(2) 0.008(2)
C52 0.028(3) 0.036(4) 0.036(5) -0.015(4) 0.003(3) 0.002(3)
C57 0.028(4) 0.049(4) 0.044(6) -0.008(4) 0.008(4) 0.001(3)
C58 0.034(5) 0.051(7) 0.078(9) -0.008(6) 0.017(5) -0.004(4)
C59 0.040(5) 0.058(6) 0.037(6) -0.009(5) 0.019(6) 0.003(4)
C53 0.024(3) 0.041(5) 0.044(7) -0.016(4) 0.003(4) 0.001(3)
C54 0.027(5) 0.043(5) 0.045(5) -0.006(3) -0.001(4) 0.003(4)
C55 0.024(5) 0.037(5) 0.043(4) -0.005(3) -0.007(3) -0.003(4)
C56 0.026(4) 0.030(4) 0.034(3) -0.006(3) -0.007(3) -0.001(4)
C60 0.028(5) 0.037(4) 0.034(3) 0.000(3) 0.000(4) 0.005(4)
C61 0.053(9) 0.049(6) 0.033(4) 0.004(4) 0.003(5) 0.011(7)
C62 0.036(8) 0.037(5) 0.054(7) 0.004(4) 0.011(5) 0.002(4)
C51A 0.023(4) 0.039(6) 0.023(6) -0.016(5) -0.003(3) 0.005(4)
C52A 0.028(4) 0.039(5) 0.037(7) -0.014(5) 0.005(4) 0.006(4)
C57A 0.034(6) 0.049(7) 0.051(8) 0.002(6) 0.013(6) 0.004(5)
C58A 0.042(9) 0.060(11) 0.073(13) -0.005(8) 0.023(8) 0.001(7)
C59A 0.040(9) 0.080(12) 0.039(8) -0.003(8) 0.011(10) 0.005(8)
C53A 0.024(4) 0.037(6) 0.038(8) -0.013(6) 0.006(5) 0.000(4)
C54A 0.018(5) 0.039(7) 0.039(8) -0.013(5) -0.005(5) -0.003(5)
C55A 0.022(6) 0.038(6) 0.033(5) -0.002(4) -0.004(5) -0.004(6)
C56A 0.020(5) 0.039(6) 0.030(4) -0.011(4) -0.006(4) -0.001(5)
C60A 0.029(6) 0.046(6) 0.030(5) 0.005(5) -0.002(5) 0.011(6)
C61A 0.055(15) 0.060(9) 0.035(6) -0.002(6) 0.006(8) 0.023(11)
C62A 0.027(10) 0.062(8) 0.030(7) 0.008(6) 0.012(7) -0.005(7)
Pd2 0.02339(15) 0.02765(16) 0.02466(14) -0.00295(9) 0.00088(10) -0.00029(10)
C26 0.0251(17) 0.0281(18) 0.0269(16) -0.0003(14) 0.0020(13) -0.0014(14)
N3 0.0257(15) 0.0240(15) 0.0271(14) -0.0012(12) -0.0007(11) -0.0010(12)
C71 0.0244(17) 0.0296(19) 0.0291(17) -0.0016(14) -0.0039(14) 0.0025(14)
C72 0.0253(18) 0.035(2) 0.0300(18) -0.0033(15) 0.0008(14) 0.0035(15)
C77 0.0302(19) 0.047(2) 0.0278(18) 0.0051(16) 0.0005(15) 0.0046(17)
C78 0.038(2) 0.073(3) 0.033(2) -0.010(2) 0.0007(17) 0.012(2)
C79 0.048(3) 0.056(3) 0.061(3) 0.015(2) 0.017(2) 0.006(2)
C73 0.035(2) 0.046(2) 0.0272(18) -0.0012(16) -0.0031(15) 0.0048(17)
C74 0.029(2) 0.053(3) 0.038(2) -0.0061(18) -0.0056(16) 0.0038(18)
C75 0.0231(18) 0.041(2) 0.042(2) -0.0056(17) 0.0015(15) 0.0023(16)
C76 0.0280(18) 0.0305(19) 0.0312(18) -0.0003(15) 0.0012(14) 0.0022(15)
C80 0.0312(19) 0.036(2) 0.0317(18) 0.0000(16) 0.0051(15) 0.0040(16)
C81 0.045(2) 0.039(2) 0.043(2) -0.0040(18) 0.0130(18) -0.0022(19)
C82 0.055(3) 0.036(2) 0.036(2) -0.0025(17) 0.0093(18) 0.0034(19)
C27 0.0287(18) 0.0263(18) 0.0327(18) -0.0039(15) 0.0008(14) 0.0032(14)
C28 0.0323(19) 0.0284(19) 0.0267(17) -0.0048(14) -0.0002(14) -0.0002(15)
N4 0.0202(14) 0.0284(15) 0.0249(14) -0.0022(12) -0.0029(11) 0.0000(12)
C91 0.0279(18) 0.0298(19) 0.0246(17) 0.0005(14) -0.0017(14) 0.0044(14)
C92 0.0297(19) 0.032(2) 0.0263(17) -0.0004(14) 0.0005(14) 0.0013(15)
C97 0.0289(19) 0.032(2) 0.0348(19) 0.0038(16) 0.0059(15) 0.0012(15)
C98 0.040(2) 0.035(2) 0.045(2) 0.0053(17) 0.0031(18) -0.0039(17)
C99 0.046(3) 0.055(3) 0.049(3) -0.012(2) 0.019(2) 0.001(2)
C93 0.037(2) 0.033(2) 0.036(2) 0.0058(16) 0.0041(16) 0.0020(17)
C94 0.035(2) 0.045(2) 0.038(2) 0.0090(18) -0.0013(17) 0.0080(18)
C95 0.0255(19) 0.050(2) 0.037(2) 0.0022(18) -0.0004(15) 0.0036(17)
C96 0.0283(18) 0.034(2) 0.0260(17) -0.0001(15) -0.0002(14) -0.0002(15)
C100 0.0245(18) 0.039(2) 0.0362(19) 0.0027(16) -0.0068(15) -0.0051(16)
C101 0.029(2) 0.055(3) 0.040(2) 0.0058(19) 0.0039(16) -0.0013(18)
C102 0.044(2) 0.046(3) 0.051(2) -0.005(2) 0.002(2) -0.012(2)
C7S 0.065(6) 0.064(6) 0.055(4) -0.004(4) 0.005(4) 0.003(5)
C1S 0.082(6) 0.082(5) 0.054(4) -0.001(4) -0.001(5) 0.001(5)
C2S 0.084(6) 0.091(5) 0.061(5) 0.001(4) 0.022(5) -0.005(5)
C3S 0.097(6) 0.094(6) 0.060(5) -0.002(5) 0.019(6) -0.006(6)
C4S 0.109(7) 0.105(7) 0.065(5) 0.007(5) 0.019(5) 0.018(6)
C5S 0.111(7) 0.099(6) 0.067(5) 0.013(4) 0.026(5) 0.023(6)
C6S 0.086(6) 0.089(5) 0.059(4) 0.006(4) 0.010(5) 0.011(5)
C7T 0.14(2) 0.104(10) 0.084(14) 0.014(8) 0.020(16) 0.031(16)
C1T 0.106(8) 0.098(6) 0.067(6) 0.007(5) 0.019(7) 0.017(7)
C2T 0.096(8) 0.095(6) 0.062(5) 0.001(5) 0.008(7) 0.009(7)
C3T 0.085(7) 0.090(6) 0.057(6) 0.000(5) 0.002(7) -0.002(7)
C4T 0.087(8) 0.091(7) 0.065(8) 0.002(6) 0.016(8) -0.003(7)
C5T 0.093(8) 0.096(7) 0.065(7) 0.001(7) 0.021(8) 0.003(8)
C6T 0.106(8) 0.103(8) 0.066(6) 0.006(6) 0.020(7) 0.016(8)
C7U 0.089(16) 0.106(9) 0.089(12) 0.020(10) 0.028(13) 0.008(14)
C1U 0.103(8) 0.104(6) 0.070(6) 0.009(5) 0.020(7) 0.017(7)
C2U 0.103(8) 0.098(6) 0.068(6) 0.003(5) 0.009(7) 0.008(7)
C3U 0.096(8) 0.094(7) 0.061(7) -0.002(5) 0.000(8) 0.008(8)
C4U 0.088(8) 0.096(6) 0.061(7) -0.006(6) 0.006(8) 0.002(7)
C5U 0.091(8) 0.098(6) 0.063(7) 0.001(6) 0.021(8) -0.006(8)
C6U 0.103(7) 0.102(7) 0.072(6) 0.004(5) 0.019(7) 0.006(7)

loop_
_atom_type_symbol
_atom_type_description
_atom_type_scat_dispersion_real
_atom_type_scat_dispersion_imag
_atom_type_scat_source
C C 0.0181 0.0091 'International Tables Vol C Tables 4.2.6.8 and 6.1.1.4'
H H 0.0000 0.0000 'International Tables Vol C Tables 4.2.6.8 and 6.1.1.4'
N N 0.0311 0.0180 'International Tables Vol C Tables 4.2.6.8 and 6.1.1.4'
Pd Pd 0.1215 3.9337 'International Tables Vol C Tables 4.2.6.8 and 6.1.1.4'

loop_
_geom_angle_atom_site_label_1
_geom_angle_atom_site_label_2
_geom_angle_atom_site_label_3
_geom_angle
C9 C1 C2 110.7(3)
C9 C1 Pd1 114.8(2)
C2 C1 Pd1 65.53(18)
C9 C1 Pd2 59.56(19)
C2 C1 Pd2 118.8(2)
Pd1 C1 Pd2 67.41(9)
C9 C1 H1 124(2)
C2 C1 H1 123(2)
Pd1 C1 H1 103(2)
Pd2 C1 H1 104(2)
C1 C2 C3 106.2(3)
C1 C2 Pd1 78.7(2)
C3 C2 Pd1 114.5(2)
C1 C2 H2 126(2)
C3 C2 H2 122(2)
Pd1 C2 H2 101(2)
C4 C3 C8 120.0(4)
C4 C3 C2 131.7(4)
C8 C3 C2 108.3(3)
C5 C4 C3 119.6(4)
C5 C4 H4 120.2
C3 C4 H4 120.2
C4 C5 C6 120.8(4)
C4 C5 H5 119.6
C6 C5 H5 119.6
C7 C6 C5 120.6(4)
C7 C6 H6 119.7
C5 C6 H6 119.7
C6 C7 C8 119.5(4)
C6 C7 H7 120.2
C8 C7 H7 120.2
C7 C8 C3 119.4(3)
C7 C8 C9 131.4(3)
C3 C8 C9 109.1(3)
C1 C9 C8 105.7(3)
C1 C9 Pd2 86.0(2)
C8 C9 Pd2 115.3(2)
C1 C9 H9 125(2)
C8 C9 H9 119(2)
Pd2 C9 H9 100(2)
C13 C11 C12 125.4(4)
C13 C11 Pd2 60.8(2)
C12 C11 Pd2 112.8(3)
C13 C11 Pd1 118.1(3)
C12 C11 Pd1 54.1(2)
Pd2 C11 Pd1 66.09(9)
C13 C11 H11 116(3)
C12 C11 H11 118(3)
Pd2 C11 H11 104(3)
Pd1 C11 H11 105(3)
C11 C12 Pd1 92.8(2)
C11 C12 H12A 118(2)
Pd1 C12 H12A 111(2)
C11 C12 H12B 113(3)
Pd1 C12 H12B 104(2)
H12A C12 H12B 115(4)
C11 C13 Pd2 83.9(2)
C11 C13 H13A 119(3)
Pd2 C13 H13A 104(3)
C11 C13 H13B 120(3)
Pd2 C13 H13B 102(3)
H13A C13 H13B 117(4)
C21 Pd1 C12 87.35(14)
C21 Pd1 C2 102.97(13)
C12 Pd1 C2 168.18(14)
C21 Pd1 C1 134.65(13)
C12 Pd1 C1 132.45(14)
C2 Pd1 C1 35.77(13)
C21 Pd1 C11 119.25(13)
C12 Pd1 C11 33.15(13)
C2 Pd1 C11 135.29(13)
C1 Pd1 C11 99.61(12)
C21 Pd1 Pd2 165.90(10)
C12 Pd1 Pd2 83.43(10)
C2 Pd1 Pd2 87.43(10)
C1 Pd1 Pd2 58.46(9)
C11 Pd1 Pd2 54.20(8)
N2 C21 N1 103.1(3)
N2 C21 Pd1 125.0(2)
N1 C21 Pd1 129.9(3)
C21 N1 C22 111.3(3)
C21 N1 C31 127.1(3)
C22 N1 C31 121.5(3)
C36 C31 C32 122.9(3)
C36 C31 N1 118.5(3)
C32 C31 N1 118.5(3)
C33 C32 C31 117.0(4)
C33 C32 C37 120.4(4)
C31 C32 C37 122.5(3)
C32 C37 C38 113.9(4)
C32 C37 C39 110.9(3)
C38 C37 C39 107.2(3)
C32 C37 H37 108.2
C38 C37 H37 108.2
C39 C37 H37 108.2
C37 C38 H38A 109.5
C37 C38 H38B 109.5
H38A C38 H38B 109.5
C37 C38 H38C 109.5
H38A C38 H38C 109.5
H38B C38 H38C 109.5
C37 C39 H39A 109.5
C37 C39 H39B 109.5
H39A C39 H39B 109.5
C37 C39 H39C 109.5
H39A C39 H39C 109.5
H39B C39 H39C 109.5
C32 C33 C34 121.5(4)
C32 C33 H33 119.3
C34 C33 H33 119.3
C35 C34 C33 120.3(4)
C35 C34 H34 119.9
C33 C34 H34 119.9
C34 C35 C36 120.6(4)
C34 C35 H35 119.7
C36 C35 H35 119.7
C31 C36 C35 117.7(3)
C31 C36 C40 124.5(3)
C35 C36 C40 117.7(3)
C36 C40 C42 110.1(3)
C36 C40 C41 112.9(3)
C42 C40 C41 108.5(3)
C36 C40 H40 108.4
C42 C40 H40 108.4
C41 C40 H40 108.4
C40 C41 H41A 109.5
C40 C41 H41B 109.5
H41A C41 H41B 109.5
C40 C41 H41C 109.5
H41A C41 H41C 109.5
H41B C41 H41C 109.5
C40 C42 H42A 109.5
C40 C42 H42B 109.5
H42A C42 H42B 109.5
C40 C42 H42C 109.5
H42A C42 H42C 109.5
H42B C42 H42C 109.5
C23 C22 N1 106.9(3)
C23 C22 H22 126.6
N1 C22 H22 126.6
C22 C23 N2 106.9(3)
C22 C23 H23 126.5
N2 C23 H23 126.5
C21 N2 C23 111.7(3)
C21 N2 C51 122.7(8)
C23 N2 C51 125.5(8)
C21 N2 C51A 130.1(14)
C23 N2 C51A 117.9(13)
C51 N2 C51A 11.0(13)
C56 C51 C52 121.8(7)
C56 C51 N2 119.4(8)
C52 C51 N2 117.3(7)
C53 C52 C51 117.3(7)
C53 C52 C57 121.6(7)
C51 C52 C57 121.1(7)
C52 C57 C59 110.2(7)
C52 C57 C58 113.1(7)
C59 C57 C58 109.4(9)
C52 C57 H57 108.0
C59 C57 H57 108.0
C58 C57 H57 108.0
C57 C58 H58A 109.5
C57 C58 H58B 109.5
H58A C58 H58B 109.5
C57 C58 H58C 109.5
H58A C58 H58C 109.5
H58B C58 H58C 109.5
C57 C59 H59A 109.5
C57 C59 H59B 109.5
H59A C59 H59B 109.5
C57 C59 H59C 109.5
H59A C59 H59C 109.5
H59B C59 H59C 109.5
C54 C53 C52 121.5(7)
C54 C53 H53 119.2
C52 C53 H53 119.2
C53 C54 C55 120.3(7)
C53 C54 H54 119.9
C55 C54 H54 119.9
C54 C55 C56 121.3(8)
C54 C55 H55 119.3
C56 C55 H55 119.3
C51 C56 C55 117.2(7)
C51 C56 C60 122.9(7)
C55 C56 C60 119.6(7)
C56 C60 C61 111.1(8)
C56 C60 C62 110.4(7)
C61 C60 C62 110.4(10)
C56 C60 H60 108.3
C61 C60 H60 108.3
C62 C60 H60 108.3
C60 C61 H61A 109.5
C60 C61 H61B 109.5
H61A C61 H61B 109.5
C60 C61 H61C 109.5
H61A C61 H61C 109.5
H61B C61 H61C 109.5
C60 C62 H62A 109.5
C60 C62 H62B 109.5
H62A C62 H62B 109.5
C60 C62 H62C 109.5
H62A C62 H62C 109.5
H62B C62 H62C 109.5
C52A C51A C56A 124.0(10)
C52A C51A N2 118.3(11)
C56A C51A N2 116.0(11)
C53A C52A C51A 115.3(10)
C53A C52A C57A 120.6(10)
C51A C52A C57A 123.7(11)
C52A C57A C59A 111.5(12)
C52A C57A C58A 112.4(12)
C59A C57A C58A 109.3(14)
C52A C57A H57A 107.8
C59A C57A H57A 107.8
C58A C57A H57A 107.8
C57A C58A H58D 109.5
C57A C58A H58E 109.5
H58D C58A H58E 109.5
C57A C58A H58F 109.5
H58D C58A H58F 109.5
H58E C58A H58F 109.5
C57A C59A H59D 109.5
C57A C59A H59E 109.5
H59D C59A H59E 109.5
C57A C59A H59F 109.5
H59D C59A H59F 109.5
H59E C59A H59F 109.5
C54A C53A C52A 121.6(11)
C54A C53A H53A 119.2
C52A C53A H53A 119.2
C55A C54A C53A 121.4(11)
C55A C54A H54A 119.3
C53A C54A H54A 119.3
C54A C55A C56A 120.4(11)
C54A C55A H55A 119.8
C56A C55A H55A 119.8
C55A C56A C51A 116.2(10)
C55A C56A C60A 121.3(11)
C51A C56A C60A 121.1(11)
C56A C60A C62A 112.4(11)
C56A C60A C61A 111.2(13)
C62A C60A C61A 111.0(15)
C56A C60A H60A 107.3
C62A C60A H60A 107.3
C61A C60A H60A 107.3
C60A C61A H61D 109.5
C60A C61A H61E 109.5
H61D C61A H61E 109.5
C60A C61A H61F 109.5
H61D C61A H61F 109.5
H61E C61A H61F 109.5
C60A C62A H62D 109.5
C60A C62A H62E 109.5
H62D C62A H62E 109.5
C60A C62A H62F 109.5
H62D C62A H62F 109.5
H62E C62A H62F 109.5
C26 Pd2 C13 93.23(14)
C26 Pd2 C9 95.61(13)
C13 Pd2 C9 169.88(15)
C26 Pd2 C11 127.58(13)
C13 Pd2 C11 35.27(14)
C9 Pd2 C11 134.98(13)
C26 Pd2 C1 128.66(12)
C13 Pd2 C1 135.71(14)
C9 Pd2 C1 34.43(12)
C11 Pd2 C1 100.55(12)
C26 Pd2 Pd1 163.49(10)
C13 Pd2 Pd1 90.34(10)
C9 Pd2 Pd1 82.56(9)
C11 Pd2 Pd1 59.71(9)
C1 Pd2 Pd1 54.13(8)
N3 C26 N4 102.8(3)
N3 C26 Pd2 126.8(2)
N4 C26 Pd2 130.4(3)
C26 N3 C27 112.2(3)
C26 N3 C71 124.4(3)
C27 N3 C71 122.5(3)
C72 C71 C76 123.0(3)
C72 C71 N3 119.8(3)
C76 C71 N3 117.2(3)
C71 C72 C73 117.1(3)
C71 C72 C77 123.1(3)
C73 C72 C77 119.8(3)
C72 C77 C79 111.4(3)
C72 C77 C78 110.1(3)
C79 C77 C78 110.7(4)
C72 C77 H77 108.2
C79 C77 H77 108.2
C78 C77 H77 108.2
C77 C78 H78A 109.5
C77 C78 H78B 109.5
H78A C78 H78B 109.5
C77 C78 H78C 109.5
H78A C78 H78C 109.5
H78B C78 H78C 109.5
C77 C79 H79A 109.5
C77 C79 H79B 109.5
H79A C79 H79B 109.5
C77 C79 H79C 109.5
H79A C79 H79C 109.5
H79B C79 H79C 109.5
C74 C73 C72 121.2(3)
C74 C73 H73 119.4
C72 C73 H73 119.4
C75 C74 C73 120.5(4)
C75 C74 H74 119.8
C73 C74 H74 119.8
C74 C75 C76 121.2(4)
C74 C75 H75 119.4
C76 C75 H75 119.4
C75 C76 C71 117.1(3)
C75 C76 C80 119.3(3)
C71 C76 C80 123.6(3)
C81 C80 C76 112.4(3)
C81 C80 C82 109.2(3)
C76 C80 C82 111.6(3)
C81 C80 H80 107.8
C76 C80 H80 107.8
C82 C80 H80 107.8
C80 C81 H81A 109.5
C80 C81 H81B 109.5
H81A C81 H81B 109.5
C80 C81 H81C 109.5
H81A C81 H81C 109.5
H81B C81 H81C 109.5
C80 C82 H82A 109.5
C80 C82 H82B 109.5
H82A C82 H82B 109.5
C80 C82 H82C 109.5
H82A C82 H82C 109.5
H82B C82 H82C 109.5
C28 C27 N3 106.5(3)
C28 C27 H27 126.8
N3 C27 H27 126.8
C27 C28 N4 106.8(3)
C27 C28 H28 126.6
N4 C28 H28 126.6
C26 N4 C28 111.8(3)
C26 N4 C91 125.8(3)
C28 N4 C91 121.9(3)
C92 C91 C96 122.4(3)
C92 C91 N4 118.7(3)
C96 C91 N4 118.8(3)
C93 C92 C91 117.8(3)
C93 C92 C97 119.0(3)
C91 C92 C97 123.1(3)
C98 C97 C92 112.3(3)
C98 C97 C99 111.1(3)
C92 C97 C99 110.4(3)
C98 C97 H97 107.6
C92 C97 H97 107.6
C99 C97 H97 107.6
C97 C98 H98A 109.5
C97 C98 H98B 109.5
H98A C98 H98B 109.5
C97 C98 H98C 109.5
H98A C98 H98C 109.5
H98B C98 H98C 109.5
C97 C99 H99A 109.5
C97 C99 H99B 109.5
H99A C99 H99B 109.5
C97 C99 H99C 109.5
H99A C99 H99C 109.5
H99B C99 H99C 109.5
C94 C93 C92 121.0(4)
C94 C93 H93 119.5
C92 C93 H93 119.5
C95 C94 C93 120.4(4)
C95 C94 H94 119.8
C93 C94 H94 119.8
C94 C95 C96 121.1(4)
C94 C95 H95 119.4
C96 C95 H95 119.4
C95 C96 C91 117.2(3)
C95 C96 C100 119.5(3)
C91 C96 C100 123.2(3)
C96 C100 C101 112.2(3)
C96 C100 C102 111.0(3)
C101 C100 C102 109.6(3)
C96 C100 H100 108.0
C101 C100 H100 108.0
C102 C100 H100 108.0
C100 C101 H10C 109.5
C100 C101 H10D 109.5
H10C C101 H10D 109.5
C100 C101 H10E 109.5
H10C C101 H10E 109.5
H10D C101 H10E 109.5
C100 C102 H10F 109.5
C100 C102 H10G 109.5
H10F C102 H10G 109.5
C100 C102 H10H 109.5
H10F C102 H10H 109.5
H10G C102 H10H 109.5
C1S C7S H7S1 109.5
C1S C7S H7S2 109.5
H7S1 C7S H7S2 109.5
C1S C7S H7S3 109.5
H7S1 C7S H7S3 109.5
H7S2 C7S H7S3 109.5
C2S C1S C6S 119.7(12)
C2S C1S C7S 121.3(11)
C6S C1S C7S 118.9(11)
C1S C2S C3S 120.5(12)
C1S C2S H2S 119.8
C3S C2S H2S 119.8
C2S C3S C4S 119.4(11)
C2S C3S H3S 120.3
C4S C3S H3S 120.3
C5S C4S C3S 119.2(13)
C5S C4S H4S 120.4
C3S C4S H4S 120.4
C6S C5S C4S 118.5(13)
C6S C5S H5S 120.7
C4S C5S H5S 120.7
C5S C6S C1S 122.4(11)
C5S C6S H6S 118.8
C1S C6S H6S 118.8
C1T C7T H7T1 109.5
C1T C7T H7T2 109.5
H7T1 C7T H7T2 109.5
C1T C7T H7T3 109.5
H7T1 C7T H7T3 109.5
H7T2 C7T H7T3 109.5
C2T C1T C6T 118(2)
C2T C1T C7T 120.6(19)
C6T C1T C7T 120.9(19)
C1T C2T C3T 121.6(18)
C1T C2T H2T 119.2
C3T C2T H2T 119.2
C2T C3T C4T 120(2)
C2T C3T H3T 119.8
C4T C3T H3T 119.8
C3T C4T C5T 118(2)
C3T C4T H4T 121.0
C5T C4T H4T 121.0
C4T C5T C6T 118.8(18)
C4T C5T H5T 120.6
C6T C5T H5T 120.6
C1T C6T C5T 122.7(19)
C1T C6T H6T 118.6
C5T C6T H6T 118.6
C1U C7U H7U1 109.5
C1U C7U H7U2 109.5
H7U1 C7U H7U2 109.5
C1U C7U H7U3 109.5
H7U1 C7U H7U3 109.5
H7U2 C7U H7U3 109.5
C6U C1U C2U 117.8(19)
C6U C1U C7U 123.0(17)
C2U C1U C7U 119.2(17)
C1U C2U C3U 119.8(18)
C1U C2U H2U 120.1
C3U C2U H2U 120.1
C2U C3U C4U 120.8(18)
C2U C3U H3U 119.6
C4U C3U H3U 119.6
C5U C4U C3U 120(2)
C5U C4U H4U 119.9
C3U C4U H4U 119.9
C4U C5U C6U 114.7(18)
C4U C5U H5U 122.7
C6U C5U H5U 122.7
C1U C6U C5U 126.1(18)
C1U C6U H6U 116.9
C5U C6U H6U 116.9

loop_
_geom_bond_atom_site_label_1
_geom_bond_atom_site_label_2
_geom_bond_distance
C1 C9 1.429(5)
C1 C2 1.430(5)
C1 Pd1 2.398(3)
C1 Pd2 2.522(4)
C1 H1 1.011(18)
C2 C3 1.459(5)
C2 Pd1 2.226(3)
C2 H2 0.987(18)
C3 C4 1.389(5)
C3 C8 1.418(5)
C4 C5 1.387(6)
C4 H4 0.9500
C5 C6 1.390(6)
C5 H5 0.9500
C6 C7 1.381(6)
C6 H6 0.9500
C7 C8 1.407(5)
C7 H7 0.9500
C8 C9 1.458(5)
C9 Pd2 2.180(4)
C9 H9 0.984(18)
C11 C13 1.407(5)
C11 C12 1.413(5)
C11 Pd2 2.424(4)
C11 Pd1 2.580(4)
C11 H11 0.966(18)
C12 Pd1 2.091(4)
C12 H12A 0.982(18)
C12 H12B 0.994(18)
C13 Pd2 2.128(4)
C13 H13A 0.989(18)
C13 H13B 0.998(18)
Pd1 C21 2.051(3)
Pd1 Pd2 2.7319(3)
C21 N2 1.361(5)
C21 N1 1.374(4)
N1 C22 1.389(4)
N1 C31 1.448(5)
C31 C36 1.396(5)
C31 C32 1.405(5)
C32 C33 1.388(6)
C32 C37 1.520(6)
C37 C38 1.533(6)
C37 C39 1.543(6)
C37 H37 1.0000
C38 H38A 0.9800
C38 H38B 0.9800
C38 H38C 0.9800
C39 H39A 0.9800
C39 H39B 0.9800
C39 H39C 0.9800
C33 C34 1.390(6)
C33 H33 0.9500
C34 C35 1.379(6)
C34 H34 0.9500
C35 C36 1.401(5)
C35 H35 0.9500
C36 C40 1.514(5)
C40 C42 1.531(5)
C40 C41 1.533(5)
C40 H40 1.0000
C41 H41A 0.9800
C41 H41B 0.9800
C41 H41C 0.9800
C42 H42A 0.9800
C42 H42B 0.9800
C42 H42C 0.9800
C22 C23 1.334(5)
C22 H22 0.9500
C23 N2 1.389(4)
C23 H23 0.9500
N2 C51 1.457(8)
N2 C51A 1.457(12)
C51 C56 1.406(9)
C51 C52 1.413(8)
C52 C53 1.398(9)
C52 C57 1.513(9)
C57 C59 1.541(9)
C57 C58 1.545(9)
C57 H57 1.0000
C58 H58A 0.9800
C58 H58B 0.9800
C58 H58C 0.9800
C59 H59A 0.9800
C59 H59B 0.9800
C59 H59C 0.9800
C53 C54 1.375(10)
C53 H53 0.9500
C54 C55 1.377(9)
C54 H54 0.9500
C55 C56 1.408(8)
C55 H55 0.9500
C56 C60 1.515(8)
C60 C61 1.540(9)
C60 C62 1.541(9)
C60 H60 1.0000
C61 H61A 0.9800
C61 H61B 0.9800
C61 H61C 0.9800
C62 H62A 0.9800
C62 H62B 0.9800
C62 H62C 0.9800
C51A C52A 1.407(11)
C51A C56A 1.410(11)
C52A C53A 1.402(11)
C52A C57A 1.510(12)
C57A C59A 1.541(12)
C57A C58A 1.550(12)
C57A H57A 1.0000
C58A H58D 0.9800
C58A H58E 0.9800
C58A H58F 0.9800
C59A H59D 0.9800
C59A H59E 0.9800
C59A H59F 0.9800
C53A C54A 1.378(12)
C53A H53A 0.9500
C54A C55A 1.376(12)
C54A H54A 0.9500
C55A C56A 1.408(11)
C55A H55A 0.9500
C56A C60A 1.513(11)
C60A C62A 1.537(12)
C60A C61A 1.542(12)
C60A H60A 1.0000
C61A H61D 0.9800
C61A H61E 0.9800
C61A H61F 0.9800
C62A H62D 0.9800
C62A H62E 0.9800
C62A H62F 0.9800
Pd2 C26 2.052(4)
C26 N3 1.368(5)
C26 N4 1.375(4)
N3 C27 1.386(4)
N3 C71 1.443(4)
C71 C72 1.396(5)
C71 C76 1.411(5)
C72 C73 1.399(5)
C72 C77 1.510(5)
C77 C79 1.521(6)
C77 C78 1.528(6)
C77 H77 1.0000
C78 H78A 0.9800
C78 H78B 0.9800
C78 H78C 0.9800
C79 H79A 0.9800
C79 H79B 0.9800
C79 H79C 0.9800
C73 C74 1.385(6)
C73 H73 0.9500
C74 C75 1.378(6)
C74 H74 0.9500
C75 C76 1.394(5)
C75 H75 0.9500
C76 C80 1.524(5)
C80 C81 1.519(6)
C80 C82 1.529(5)
C80 H80 1.0000
C81 H81A 0.9800
C81 H81B 0.9800
C81 H81C 0.9800
C82 H82A 0.9800
C82 H82B 0.9800
C82 H82C 0.9800
C27 C28 1.351(5)
C27 H27 0.9500
C28 N4 1.385(5)
C28 H28 0.9500
N4 C91 1.444(4)
C91 C92 1.399(5)
C91 C96 1.403(5)
C92 C93 1.391(5)
C92 C97 1.527(5)
C97 C98 1.521(5)
C97 C99 1.528(5)
C97 H97 1.0000
C98 H98A 0.9800
C98 H98B 0.9800
C98 H98C 0.9800
C99 H99A 0.9800
C99 H99B 0.9800
C99 H99C 0.9800
C93 C94 1.385(6)
C93 H93 0.9500
C94 C95 1.375(6)
C94 H94 0.9500
C95 C96 1.403(5)
C95 H95 0.9500
C96 C100 1.510(5)
C100 C101 1.534(5)
C100 C102 1.546(6)
C100 H100 1.0000
C101 H10C 0.9800
C101 H10D 0.9800
C101 H10E 0.9800
C102 H10F 0.9800
C102 H10G 0.9800
C102 H10H 0.9800
C7S C1S 1.559(18)
C7S H7S1 0.9800
C7S H7S2 0.9800
C7S H7S3 0.9800
C1S C2S 1.355(14)
C1S C6S 1.369(14)
C2S C3S 1.390(14)
C2S H2S 0.9500
C3S C4S 1.405(14)
C3S H3S 0.9500
C4S C5S 1.402(14)
C4S H4S 0.9500
C5S C6S 1.362(15)
C5S H5S 0.9500
C6S H6S 0.9500
C7T C1T 1.57(2)
C7T H7T1 0.9800
C7T H7T2 0.9800
C7T H7T3 0.9800
C1T C2T 1.344(17)
C1T C6T 1.356(17)
C2T C3T 1.389(19)
C2T H2T 0.9500
C3T C4T 1.393(18)
C3T H3T 0.9500
C4T C5T 1.393(17)
C4T H4T 0.9500
C5T C6T 1.395(18)
C5T H5T 0.9500
C6T H6T 0.9500
C7U C1U 1.58(2)
C7U H7U1 0.9800
C7U H7U2 0.9800
C7U H7U3 0.9800
C1U C6U 1.345(17)
C1U C2U 1.347(17)
C2U C3U 1.383(18)
C2U H2U 0.9500
C3U C4U 1.388(17)
C3U H3U 0.9500
C4U C5U 1.383(17)
C4U H4U 0.9500
C5U C6U 1.391(18)
C5U H5U 0.9500
C6U H6U 0.9500
